data_7135318
loop_
_publ_author_name
'NGUYEN, THIEN'
'Gonz\'alez-Ortiz, Francisca'
'Camaret, Ethan'
'PARK, GYEONGJIN'

_publ_section_title
;
 From Oxygen Atom Transfer by Stibine Oxide to Hydroxoantimony Formation
 via Lewis Acid Capture
;
_journal_name_full 'Chemical Communications'
_journal_paper_doi 10.1039/D5CC06702B
_journal_year 2026
_chemical_formula_moiety 'C39 H20 B F15 O Sb'
_chemical_formula_sum 'C39 H20 B F15 O Sb'
_chemical_formula_weight 922.11
_space_group_crystal_system triclinic
_space_group_IT_number 2
_space_group_name_Hall '-P 1'
_space_group_name_H-M_alt 'P -1'
_atom_sites_solution_hydrogens geom
_audit_creation_date 2025-11-13
_audit_creation_method
;
Olex2 1.5
(compiled 2024.02.16 svn.r378c4104 for OlexSys, GUI svn.r6928)
;
_audit_update_record
;
2025-11-25 deposited with the CCDC.	2025-12-08 downloaded from the CCDC.
;
_cell_angle_alpha 76.2970(10)
_cell_angle_beta 81.3760(10)
_cell_angle_gamma 68.2070(10)
_cell_formula_units_Z 4
_cell_length_a 13.4947(7)
_cell_length_b 15.3391(8)
_cell_length_c 19.1866(9)
_cell_measurement_reflns_used 9330
_cell_measurement_temperature 100(2)
_cell_measurement_theta_max 27.60
_cell_measurement_theta_min 2.54
_cell_volume 3574.3(3)
_computing_cell_refinement 'SAINT V8.40B (?, 2016)'
_computing_data_collection 'APEX3 Ver. 2016.5-0 (Bruker-AXS, 2016)'
_computing_data_reduction 'SAINT V8.40B (?, 2016)'
_computing_molecular_graphics 'Olex2 1.5 (Dolomanov et al., 2009)'
_computing_publication_material 'Olex2 1.5 (Dolomanov et al., 2009)'
_computing_structure_refinement 'SHELXL 2019/3 (Sheldrick, 2015)'
_diffrn_ambient_temperature 100.00
_diffrn_detector 'charge-coupled device (CCD) area detector'
_diffrn_detector_area_resol_mean 7.9
_diffrn_detector_type 'PHOTON II 7 CPAD'
_diffrn_measured_fraction_theta_full 0.998
_diffrn_measured_fraction_theta_max 0.992
_diffrn_measurement_device 'three-circle diffractometer'
_diffrn_measurement_device_type 'Bruker D8 Quest with PHOTON II'
_diffrn_measurement_method '0.3\% \w and \f scans'
_diffrn_radiation_collimation '0.6 mm double-pinhole'
_diffrn_radiation_detector 'PHOTON II 7 CPAD'
_diffrn_radiation_monochromator 'curved graphite'
_diffrn_radiation_probe x-ray
_diffrn_radiation_type 'Mo K\a'
_diffrn_radiation_wavelength 0.71073
_diffrn_radiation_xray_symbol K-L~3~
_diffrn_reflns_av_unetI/netI 0.0202
_diffrn_reflns_Laue_measured_fraction_full 0.998
_diffrn_reflns_Laue_measured_fraction_max 0.992
_diffrn_reflns_limit_h_max 17
_diffrn_reflns_limit_h_min -16
_diffrn_reflns_limit_k_max 19
_diffrn_reflns_limit_k_min -18
_diffrn_reflns_limit_l_max 24
_diffrn_reflns_limit_l_min 0
_diffrn_reflns_number 15233
_diffrn_reflns_point_group_measured_fraction_full 0.998
_diffrn_reflns_point_group_measured_fraction_max 0.992
_diffrn_reflns_theta_full 25.242
_diffrn_reflns_theta_max 26.838
_diffrn_reflns_theta_min 2.380
_diffrn_source 'fine-focus sealed X-ray tube'
_diffrn_source_current 30.0
_diffrn_source_power 1.5
_diffrn_source_type 'KFF MO-2KC-90'
_diffrn_source_voltage 50.0
_diffrn_standards_number 0
_exptl_absorpt_coefficient_mu 0.883
_exptl_absorpt_correction_T_max 0.377540
_exptl_absorpt_correction_T_min 0.324476
_exptl_absorpt_correction_type multi-scan
_exptl_absorpt_process_details 'TWINABS-2012/1 (Bruker,2012) was used for absorption correction'
_exptl_crystal_colour colourless
_exptl_crystal_colour_primary colourless
_exptl_crystal_density_diffrn 1.714
_exptl_crystal_density_method 'not measured'
_exptl_crystal_description block
_exptl_crystal_F_000 1812
_exptl_crystal_size_max 0.2
_exptl_crystal_size_mid 0.15
_exptl_crystal_size_min 0.1
_refine_diff_density_max 1.704
_refine_diff_density_min -2.626
_refine_diff_density_rms 0.159
_refine_ls_extinction_method none
_refine_ls_goodness_of_fit_ref 1.109
_refine_ls_hydrogen_treatment constr
_refine_ls_matrix_type full
_refine_ls_number_parameters 1034
_refine_ls_number_reflns 15233
_refine_ls_number_restraints 0
_refine_ls_restrained_S_all 1.109
_refine_ls_R_factor_all 0.0773
_refine_ls_R_factor_gt 0.0618
_refine_ls_shift/su_max 0.001
_refine_ls_shift/su_mean 0.000
_refine_ls_structure_factor_coef Fsqd
_refine_ls_weighting_details 'w=1/[\s^2^(Fo^2^)+(0.0399P)^2^+36.2673P] where P=(Fo^2^+2Fc^2^)/3'
_refine_ls_weighting_scheme calc
_refine_ls_wR_factor_gt 0.1426
_refine_ls_wR_factor_ref 0.1534
_reflns_Friedel_coverage 0.000
_reflns_number_gt 13188
_reflns_number_total 15233
_reflns_threshold_expression 'I > 2\s(I)'
_cod_data_source_file d5cc06702b2.cif
_cod_data_source_block jp004_a
_cod_depositor_comments
;
The following automatic conversions were performed:

data item '_diffrn_radiation_probe' value 'X-ray' was changed to
'x-ray' in accordance with the
/home/data/users/saulius/crontab/automatic-downloads/rss-feeds/RSC/lib/dictionaries/cif_core.dic
dictionary named 'cif_core.dic' version 2.4.2 last updated on
2011-04-26.

Automatic conversion script
Id: cif_fix_values 8170 2020-07-09 18:12:32Z antanas 
;
_cod_database_code 7135318
_shelx_shelxl_version_number 2019/3
_shelx_space_group_comment
;
The symmetry employed for this shelxl refinement is uniquely defined
by the following loop, which should always be used as a source of
symmetry information in preference to the above space-group names.
They are only intended as comments.
;
_shelx_estimated_absorpt_t_max 0.917
_shelx_estimated_absorpt_t_min 0.843
_olex2_refinement_description
;
1. Twinned data refinement
 Scales: 0.8967(15)
 0.1033(15)
2. Fixed Uiso
 At 1.2 times of:
  All C(H) groups
 At 1.5 times of:
  All C(H,H,H) groups
3.a Aromatic/amide H refined with riding coordinates:
 C22(H22), C24(H24), C25(H25), C28(H28), C29(H29), C31(H31), C32(H32),
 C35(H35), C36(H36), C38(H38), C39(H39), C42(H42), C43(H43), C45(H45), C69(H69),
  C70(H70), C72(H72), C73(H73), C76(H76), C77(H77), C79(H79), C80(H80)
3.b Idealised Me refined as rotating group:
 C26(H26A,H26B,H26C), C33(H33A,H33B,H33C), C40(H40A,H40B,H40C), C47(H47A,H47B,
 H47C), C74(H74A,H74B,H74C), C81(H81A,H81B,H81C)
;
_olex2_submission_special_instructions 'No special instructions were received'

loop_
_space_group_symop_operation_xyz
'x, y, z'
'-x, -y, -z'

loop_
_atom_site_label
_atom_site_type_symbol
_atom_site_fract_x
_atom_site_fract_y
_atom_site_fract_z
_atom_site_U_iso_or_equiv
_atom_site_adp_type
_atom_site_occupancy
_atom_site_site_symmetry_order
_atom_site_calc_flag
_atom_site_refinement_flags_posn
_atom_site_refinement_flags_adp
_atom_site_refinement_flags_occupancy
_atom_site_disorder_assembly
_atom_site_disorder_group
Sb1 Sb 0.35414(3) 0.26238(3) 0.56336(2) 0.01635(9) Uani 1 1 d . . . . .
F1 F 0.1881(3) 0.4290(3) 0.27266(17) 0.0263(7) Uani 1 1 d . . . . .
F2 F 0.0647(3) 0.3863(3) 0.19855(18) 0.0324(8) Uani 1 1 d . . . . .
F3 F -0.0111(3) 0.2423(3) 0.2565(2) 0.0315(8) Uani 1 1 d . . . . .
F4 F 0.0272(3) 0.1490(3) 0.3950(2) 0.0328(8) Uani 1 1 d . . . . .
F5 F 0.1494(3) 0.1874(2) 0.46950(18) 0.0249(7) Uani 1 1 d . . . . .
F6 F 0.3928(2) 0.4450(2) 0.43300(18) 0.0224(7) Uani 1 1 d . . . . .
F7 F 0.3267(3) 0.6249(3) 0.4489(2) 0.0318(8) Uani 1 1 d . . . . .
F8 F 0.1135(3) 0.7337(3) 0.4518(2) 0.0348(9) Uani 1 1 d . . . . .
F9 F -0.0299(3) 0.6548(2) 0.4330(2) 0.0300(8) Uani 1 1 d . . . . .
F10 F 0.0338(3) 0.4773(2) 0.41360(19) 0.0239(7) Uani 1 1 d . . . . .
F11 F 0.3964(3) 0.1380(2) 0.43016(17) 0.0212(7) Uani 1 1 d . . . . .
F12 F 0.5851(3) 0.0620(2) 0.3634(2) 0.0321(8) Uani 1 1 d . . . . .
F13 F 0.6749(3) 0.1766(3) 0.2635(2) 0.0359(9) Uani 1 1 d . . . . .
F14 F 0.5675(3) 0.3684(3) 0.23198(18) 0.0272(8) Uani 1 1 d . . . . .
F15 F 0.3774(3) 0.4464(2) 0.29620(17) 0.0215(7) Uani 1 1 d . . . . .
O1 O 0.2613(3) 0.2865(3) 0.4912(2) 0.0170(7) Uani 1 1 d . . . . .
C1 C 0.1773(4) 0.3108(4) 0.3748(3) 0.0169(10) Uani 1 1 d . . . . .
C2 C 0.1515(4) 0.3578(4) 0.3050(3) 0.0203(11) Uani 1 1 d . . . . .
C3 C 0.0882(5) 0.3376(5) 0.2655(3) 0.0244(12) Uani 1 1 d . . . . .
C4 C 0.0472(4) 0.2666(4) 0.2949(3) 0.0226(12) Uani 1 1 d . . . . .
C5 C 0.0685(5) 0.2175(4) 0.3644(3) 0.0221(11) Uani 1 1 d . . . . .
C6 C 0.1323(4) 0.2401(4) 0.4022(3) 0.0184(11) Uani 1 1 d . . . . .
C7 C 0.2185(4) 0.4522(4) 0.4172(3) 0.0160(10) Uani 1 1 d . . . . .
C8 C 0.2860(4) 0.4957(4) 0.4285(3) 0.0179(10) Uani 1 1 d . . . . .
C9 C 0.2543(5) 0.5885(4) 0.4388(3) 0.0233(12) Uani 1 1 d . . . . .
C10 C 0.1469(5) 0.6435(4) 0.4407(3) 0.0220(12) Uani 1 1 d . . . . .
C11 C 0.0740(4) 0.6040(4) 0.4318(3) 0.0203(11) Uani 1 1 d . . . . .
C12 C 0.1119(4) 0.5110(4) 0.4203(3) 0.0176(10) Uani 1 1 d . . . . .
C13 C 0.3773(4) 0.2965(4) 0.3697(3) 0.0170(10) Uani 1 1 d . . . . .
C14 C 0.4354(4) 0.1993(4) 0.3816(3) 0.0188(11) Uani 1 1 d . . . . .
C15 C 0.5338(5) 0.1573(4) 0.3475(3) 0.0235(12) Uani 1 1 d . . . . .
C16 C 0.5783(4) 0.2145(5) 0.2971(3) 0.0256(13) Uani 1 1 d . . . . .
C17 C 0.5236(5) 0.3120(4) 0.2807(3) 0.0210(11) Uani 1 1 d . . . . .
C18 C 0.4254(4) 0.3503(4) 0.3166(3) 0.0184(11) Uani 1 1 d . . . . .
C19 C 0.3006(5) 0.1703(4) 0.6456(3) 0.0210(11) Uani 1 1 d . . . . .
C20 C 0.3496(7) 0.1412(5) 0.7106(3) 0.0397(17) Uani 1 1 d . . . . .
C22 C 0.3103(7) 0.0835(6) 0.7673(4) 0.048(2) Uani 1 1 d . . . . .
H22 H 0.341793 0.063534 0.812131 0.058 Uiso 1 1 calc R U . . .
C23 C 0.2282(7) 0.0549(5) 0.7602(4) 0.0395(17) Uani 1 1 d . . . . .
C24 C 0.1824(6) 0.0849(5) 0.6941(4) 0.0355(15) Uani 1 1 d . . . . .
H24 H 0.125705 0.065169 0.688269 0.043 Uiso 1 1 calc R U . . .
C25 C 0.2177(5) 0.1427(4) 0.6367(3) 0.0241(12) Uani 1 1 d . . . . .
H25 H 0.185424 0.163023 0.592165 0.029 Uiso 1 1 calc R U . . .
C26 C 0.1885(9) -0.0070(6) 0.8221(5) 0.061(3) Uani 1 1 d . . . . .
H26A H 0.129362 -0.019694 0.807555 0.091 Uiso 1 1 calc R U . . .
H26B H 0.163396 0.026064 0.862723 0.091 Uiso 1 1 calc R U . . .
H26C H 0.246769 -0.067642 0.836346 0.091 Uiso 1 1 calc R U . . .
C27 C 0.5169(4) 0.1969(4) 0.5355(3) 0.0172(10) Uani 1 1 d . . . . .
C28 C 0.5810(5) 0.2499(4) 0.5036(3) 0.0248(12) Uani 1 1 d . . . . .
H28 H 0.551908 0.317875 0.493842 0.030 Uiso 1 1 calc R U . . .
C29 C 0.6880(5) 0.2026(4) 0.4862(3) 0.0250(12) Uani 1 1 d . . . . .
H29 H 0.732378 0.238867 0.464781 0.030 Uiso 1 1 calc R U . . .
C30 C 0.7317(5) 0.1034(4) 0.4995(3) 0.0263(13) Uani 1 1 d . . . . .
C31 C 0.6663(5) 0.0508(4) 0.5313(4) 0.0283(13) Uani 1 1 d . . . . .
H31 H 0.695165 -0.017130 0.539754 0.034 Uiso 1 1 calc R U . . .
C32 C 0.5594(5) 0.0965(4) 0.5506(3) 0.0241(12) Uani 1 1 d . . . . .
H32 H 0.515633 0.060326 0.573798 0.029 Uiso 1 1 calc R U . . .
C33 C 0.8491(5) 0.0536(5) 0.4787(5) 0.047(2) Uani 1 1 d . . . . .
H33A H 0.863384 0.073651 0.426883 0.070 Uiso 1 1 calc R U . . .
H33B H 0.866208 -0.015923 0.490541 0.070 Uiso 1 1 calc R U . . .
H33C H 0.893489 0.070945 0.505123 0.070 Uiso 1 1 calc R U . . .
C34 C 0.3226(4) 0.3921(4) 0.5966(3) 0.0189(11) Uani 1 1 d . . . . .
C35 C 0.2161(4) 0.4521(4) 0.6003(3) 0.0203(11) Uani 1 1 d . . . . .
H35 H 0.161901 0.435761 0.585979 0.024 Uiso 1 1 calc R U . . .
C36 C 0.1904(4) 0.5363(4) 0.6250(3) 0.0213(11) Uani 1 1 d . . . . .
H36 H 0.117753 0.577356 0.627925 0.026 Uiso 1 1 calc R U . . .
C37 C 0.2690(5) 0.5620(4) 0.6459(3) 0.0231(12) Uani 1 1 d . . . . .
C38 C 0.3751(5) 0.5003(5) 0.6408(4) 0.0311(14) Uani 1 1 d . . . . .
H38 H 0.429808 0.516877 0.654044 0.037 Uiso 1 1 calc R U . . .
C39 C 0.4023(5) 0.4157(5) 0.6169(4) 0.0285(13) Uani 1 1 d . . . . .
H39 H 0.474738 0.374130 0.614373 0.034 Uiso 1 1 calc R U . . .
C40 C 0.2398(5) 0.6517(5) 0.6753(4) 0.0303(14) Uani 1 1 d . . . . .
H40A H 0.300497 0.674374 0.666113 0.045 Uiso 1 1 calc R U . . .
H40B H 0.222155 0.637977 0.727239 0.045 Uiso 1 1 calc R U . . .
H40C H 0.177856 0.701295 0.651740 0.045 Uiso 1 1 calc R U . . .
B1 B 0.2586(5) 0.3367(4) 0.4149(3) 0.0162(11) Uani 1 1 d . . . . .
Sb2 Sb 0.29235(3) 0.34009(3) -0.10241(2) 0.01763(10) Uani 1 1 d . . . . .
F16 F 0.1620(3) 0.1725(3) 0.06346(18) 0.0282(8) Uani 1 1 d . . . . .
F17 F 0.0940(3) 0.0740(3) 0.1805(2) 0.0345(9) Uani 1 1 d . . . . .
F18 F 0.1897(3) 0.0273(3) 0.3064(2) 0.0354(9) Uani 1 1 d . . . . .
F19 F 0.3617(4) 0.0779(3) 0.31006(19) 0.0377(9) Uani 1 1 d . . . . .
F20 F 0.4345(3) 0.1755(3) 0.19188(19) 0.0301(8) Uani 1 1 d . . . . .
F21 F 0.4916(3) 0.3307(2) 0.10849(18) 0.0223(7) Uani 1 1 d . . . . .
F22 F 0.4218(3) 0.5062(3) 0.1365(2) 0.0282(8) Uani 1 1 d . . . . .
F23 F 0.2121(3) 0.6183(3) 0.1281(2) 0.0333(8) Uani 1 1 d . . . . .
F24 F 0.0725(3) 0.5535(2) 0.0857(2) 0.0277(8) Uani 1 1 d . . . . .
F25 F 0.1406(3) 0.3815(2) 0.05209(18) 0.0226(7) Uani 1 1 d . . . . .
F26 F 0.4790(3) 0.0298(2) 0.0875(2) 0.0290(8) Uani 1 1 d . . . . .
F27 F 0.6778(3) -0.0566(3) 0.0419(2) 0.0371(9) Uani 1 1 d . . . . .
F28 F 0.7972(3) 0.0450(3) -0.0401(2) 0.0422(10) Uani 1 1 d . . . . .
F29 F 0.7076(3) 0.2396(3) -0.0751(2) 0.0347(9) Uani 1 1 d . . . . .
F30 F 0.5068(3) 0.3297(2) -0.03069(18) 0.0243(7) Uani 1 1 d . . . . .
O2 O 0.3011(3) 0.2526(3) -0.0140(2) 0.0186(8) Uani 1 1 d . . . . .
C41 C 0.2445(5) 0.4848(4) -0.0958(3) 0.0195(11) Uani 1 1 d . . . . .
C42 C 0.3164(5) 0.5259(4) -0.0872(3) 0.0215(11) Uani 1 1 d . . . . .
H42 H 0.390877 0.489781 -0.087401 0.026 Uiso 1 1 calc R U . . .
C43 C 0.2788(5) 0.6204(4) -0.0782(3) 0.0252(12) Uani 1 1 d . . . . .
H43 H 0.327727 0.648881 -0.072046 0.030 Uiso 1 1 calc R U . . .
C44 C 0.1694(5) 0.6738(4) -0.0781(3) 0.0272(13) Uani 1 1 d . . . . .
C45 C 0.0994(5) 0.6318(4) -0.0888(3) 0.0251(12) Uani 1 1 d . . . . .
H45 H 0.025255 0.668761 -0.090378 0.030 Uiso 1 1 calc R U . . .
C46 C 0.1343(5) 0.5372(4) -0.0972(3) 0.0229(12) Uani 1 1 d . . . . .
C47 C 0.1288(6) 0.7748(5) -0.0651(4) 0.0386(16) Uani 1 1 d . . . . .
H47A H 0.182757 0.804618 -0.084317 0.058 Uiso 1 1 calc R U . . .
H47B H 0.114877 0.773649 -0.013357 0.058 Uiso 1 1 calc R U . . .
H47C H 0.062527 0.811870 -0.089277 0.058 Uiso 1 1 calc R U . . .
C49 C 0.3036(4) 0.1791(4) 0.1206(3) 0.0184(11) Uani 1 1 d . . . . .
C50 C 0.2164(5) 0.1517(4) 0.1224(3) 0.0208(11) Uani 1 1 d . . . . .
C51 C 0.1786(5) 0.0997(4) 0.1831(3) 0.0247(12) Uani 1 1 d . . . . .
C52 C 0.2271(5) 0.0751(4) 0.2467(3) 0.0257(13) Uani 1 1 d . . . . .
C53 C 0.3127(5) 0.1021(4) 0.2485(3) 0.0239(12) Uani 1 1 d . . . . .
C54 C 0.3485(5) 0.1522(4) 0.1867(3) 0.0237(12) Uani 1 1 d . . . . .
C55 C 0.3215(4) 0.3476(4) 0.0750(3) 0.0164(10) Uani 1 1 d . . . . .
C56 C 0.3869(4) 0.3838(4) 0.0996(3) 0.0185(11) Uani 1 1 d . . . . .
C57 C 0.3524(4) 0.4739(4) 0.1162(3) 0.0195(11) Uani 1 1 d . . . . .
C58 C 0.2464(5) 0.5319(4) 0.1111(3) 0.0226(12) Uani 1 1 d . . . . .
C59 C 0.1767(5) 0.4984(4) 0.0895(3) 0.0220(11) Uani 1 1 d . . . . .
C60 C 0.2145(4) 0.4085(4) 0.0730(3) 0.0182(11) Uani 1 1 d . . . . .
C62 C 0.4826(4) 0.1859(4) 0.0339(3) 0.0183(11) Uani 1 1 d . . . . .
C63 C 0.5317(4) 0.0876(4) 0.0489(3) 0.0197(11) Uani 1 1 d . . . . .
C64 C 0.6348(5) 0.0383(5) 0.0251(3) 0.0285(13) Uani 1 1 d . . . . .
C65 C 0.6962(5) 0.0900(4) -0.0163(4) 0.0273(13) Uani 1 1 d . . . . .
C66 C 0.6518(5) 0.1888(5) -0.0330(3) 0.0250(12) Uani 1 1 d . . . . .
C67 C 0.5467(5) 0.2332(4) -0.0082(3) 0.0191(11) Uani 1 1 d . . . . .
C68 C 0.1745(5) 0.3172(4) -0.1473(3) 0.0210(11) Uani 1 1 d . . . . .
C69 C 0.1260(5) 0.2545(4) -0.1084(3) 0.0246(12) Uani 1 1 d . . . . .
H69 H 0.145138 0.221896 -0.061028 0.030 Uiso 1 1 calc R U . . .
C70 C 0.0484(5) 0.2395(5) -0.1396(3) 0.0279(13) Uani 1 1 d . . . . .
H70 H 0.015384 0.195576 -0.113301 0.033 Uiso 1 1 calc R U . . .
C71 C 0.0184(5) 0.2877(5) -0.2086(3) 0.0299(14) Uani 1 1 d . . . . .
C72 C 0.0683(6) 0.3506(6) -0.2462(4) 0.0386(17) Uani 1 1 d . . . . .
H72 H 0.048604 0.384236 -0.293308 0.046 Uiso 1 1 calc R U . . .
C73 C 0.1472(6) 0.3654(5) -0.2161(4) 0.0346(15) Uani 1 1 d . . . . .
H73 H 0.181678 0.408071 -0.242641 0.042 Uiso 1 1 calc R U . . .
C74 C -0.0656(6) 0.2714(6) -0.2423(4) 0.0418(18) Uani 1 1 d . . . . .
H74A H -0.116617 0.333192 -0.263987 0.063 Uiso 1 1 calc R U . . .
H74B H -0.103502 0.236795 -0.205338 0.063 Uiso 1 1 calc R U . . .
H74C H -0.031311 0.233445 -0.279559 0.063 Uiso 1 1 calc R U . . .
C75 C 0.4379(5) 0.2953(4) -0.1635(3) 0.0212(11) Uani 1 1 d . . . . .
C76 C 0.4863(5) 0.3595(4) -0.2019(3) 0.0263(13) Uani 1 1 d . . . . .
H76 H 0.454116 0.425746 -0.200545 0.032 Uiso 1 1 calc R U . . .
C77 C 0.5823(5) 0.3261(4) -0.2425(3) 0.0285(13) Uani 1 1 d . . . . .
H77 H 0.615860 0.370011 -0.268107 0.034 Uiso 1 1 calc R U . . .
C78 C 0.6297(5) 0.2301(4) -0.2463(3) 0.0247(12) Uani 1 1 d . . . . .
C79 C 0.5816(5) 0.1663(4) -0.2061(3) 0.0273(13) Uani 1 1 d . . . . .
H79 H 0.614645 0.100039 -0.206993 0.033 Uiso 1 1 calc R U . . .
C80 C 0.4860(5) 0.1974(4) -0.1645(3) 0.0243(12) Uani 1 1 d . . . . .
H80 H 0.454049 0.153093 -0.137360 0.029 Uiso 1 1 calc R U . . .
C81 C 0.7317(5) 0.1952(5) -0.2921(4) 0.0369(16) Uani 1 1 d . . . . .
H81A H 0.716737 0.176044 -0.333493 0.055 Uiso 1 1 calc R U . . .
H81B H 0.783579 0.140068 -0.263560 0.055 Uiso 1 1 calc R U . . .
H81C H 0.761182 0.246645 -0.309008 0.055 Uiso 1 1 calc R U . . .
B48 B 0.3534(5) 0.2425(4) 0.0525(3) 0.0172(12) Uani 1 1 d . . . . .

loop_
_atom_site_aniso_label
_atom_site_aniso_U_11
_atom_site_aniso_U_22
_atom_site_aniso_U_33
_atom_site_aniso_U_23
_atom_site_aniso_U_13
_atom_site_aniso_U_12
Sb1 0.01480(17) 0.01746(18) 0.01515(17) -0.00317(13) -0.00168(12) -0.00357(13)
F1 0.0304(19) 0.036(2) 0.0175(16) 0.0044(14) -0.0045(14) -0.0220(16)
F2 0.0304(19) 0.053(2) 0.0169(17) -0.0053(16) -0.0055(14) -0.0175(18)
F3 0.0236(18) 0.047(2) 0.033(2) -0.0204(17) -0.0040(15) -0.0151(17)
F4 0.034(2) 0.032(2) 0.043(2) -0.0053(17) -0.0048(17) -0.0237(17)
F5 0.0288(18) 0.0254(18) 0.0239(17) 0.0028(14) -0.0058(14) -0.0164(15)
F6 0.0142(15) 0.0237(17) 0.0304(18) -0.0076(14) -0.0031(13) -0.0060(13)
F7 0.0268(19) 0.0294(19) 0.050(2) -0.0185(17) -0.0003(16) -0.0163(16)
F8 0.036(2) 0.0177(17) 0.052(2) -0.0153(16) 0.0015(18) -0.0077(15)
F9 0.0203(17) 0.0235(18) 0.044(2) -0.0176(16) -0.0020(15) 0.0015(14)
F10 0.0150(16) 0.0225(17) 0.0358(19) -0.0088(14) -0.0025(13) -0.0064(13)
F11 0.0221(16) 0.0178(16) 0.0241(16) -0.0027(13) 0.0014(13) -0.0092(13)
F12 0.0275(19) 0.0166(17) 0.046(2) -0.0102(15) 0.0014(16) 0.0004(14)
F13 0.0188(18) 0.040(2) 0.045(2) -0.0172(18) 0.0135(16) -0.0060(16)
F14 0.0230(17) 0.036(2) 0.0245(17) -0.0041(15) 0.0057(14) -0.0163(15)
F15 0.0221(16) 0.0187(16) 0.0203(16) 0.0016(13) 0.0024(13) -0.0082(13)
O1 0.0133(17) 0.0217(19) 0.0175(18) -0.0024(15) -0.0004(14) -0.0090(15)
C1 0.014(2) 0.019(3) 0.020(3) -0.007(2) -0.0013(19) -0.005(2)
C2 0.017(3) 0.023(3) 0.022(3) -0.005(2) -0.003(2) -0.008(2)
C3 0.024(3) 0.037(3) 0.013(3) -0.003(2) -0.002(2) -0.014(3)
C4 0.013(3) 0.032(3) 0.030(3) -0.018(3) -0.001(2) -0.009(2)
C5 0.019(3) 0.022(3) 0.029(3) -0.009(2) 0.000(2) -0.010(2)
C6 0.016(3) 0.018(3) 0.019(3) -0.001(2) 0.001(2) -0.007(2)
C7 0.014(2) 0.016(2) 0.014(2) -0.0003(19) 0.0000(19) -0.003(2)
C8 0.015(2) 0.018(3) 0.018(3) -0.003(2) -0.001(2) -0.002(2)
C9 0.028(3) 0.023(3) 0.023(3) -0.007(2) -0.002(2) -0.012(2)
C10 0.029(3) 0.013(3) 0.023(3) -0.007(2) 0.000(2) -0.005(2)
C11 0.019(3) 0.013(2) 0.025(3) -0.002(2) -0.006(2) -0.001(2)
C12 0.017(3) 0.020(3) 0.018(3) -0.005(2) 0.001(2) -0.009(2)
C13 0.019(3) 0.020(3) 0.017(2) -0.005(2) -0.001(2) -0.010(2)
C14 0.016(3) 0.020(3) 0.022(3) -0.006(2) -0.001(2) -0.007(2)
C15 0.019(3) 0.018(3) 0.030(3) -0.007(2) -0.003(2) -0.001(2)
C16 0.011(3) 0.035(3) 0.030(3) -0.016(3) 0.003(2) -0.003(2)
C17 0.024(3) 0.025(3) 0.018(3) -0.005(2) 0.004(2) -0.014(2)
C18 0.016(3) 0.017(3) 0.019(3) -0.005(2) -0.001(2) -0.002(2)
C19 0.023(3) 0.016(3) 0.020(3) -0.001(2) 0.000(2) -0.005(2)
C20 0.061(5) 0.040(4) 0.016(3) 0.003(3) -0.005(3) -0.020(4)
C22 0.072(6) 0.050(5) 0.016(3) 0.002(3) -0.007(3) -0.018(4)
C23 0.059(5) 0.030(3) 0.022(3) -0.003(3) 0.013(3) -0.014(3)
C24 0.035(4) 0.022(3) 0.043(4) -0.005(3) 0.009(3) -0.008(3)
C25 0.020(3) 0.019(3) 0.029(3) -0.002(2) 0.003(2) -0.006(2)
C26 0.096(8) 0.040(5) 0.038(4) -0.004(4) 0.021(5) -0.026(5)
C27 0.016(2) 0.017(3) 0.018(2) -0.004(2) -0.0012(19) -0.005(2)
C28 0.023(3) 0.020(3) 0.031(3) -0.005(2) -0.005(2) -0.006(2)
C29 0.019(3) 0.024(3) 0.036(3) -0.005(2) -0.002(2) -0.012(2)
C30 0.017(3) 0.028(3) 0.030(3) -0.004(2) 0.000(2) -0.004(2)
C31 0.021(3) 0.019(3) 0.040(4) 0.000(3) -0.001(3) -0.005(2)
C32 0.019(3) 0.023(3) 0.027(3) -0.001(2) 0.002(2) -0.008(2)
C33 0.022(3) 0.027(4) 0.081(6) -0.005(4) 0.010(4) -0.006(3)
C34 0.020(3) 0.017(3) 0.017(2) -0.005(2) -0.002(2) -0.002(2)
C35 0.016(3) 0.023(3) 0.024(3) -0.008(2) 0.000(2) -0.008(2)
C36 0.014(3) 0.024(3) 0.023(3) -0.010(2) 0.002(2) -0.002(2)
C37 0.021(3) 0.027(3) 0.021(3) -0.007(2) -0.002(2) -0.006(2)
C38 0.020(3) 0.040(4) 0.042(4) -0.019(3) -0.005(3) -0.012(3)
C39 0.017(3) 0.030(3) 0.038(3) -0.016(3) -0.004(2) -0.001(2)
C40 0.033(3) 0.029(3) 0.032(3) -0.013(3) -0.003(3) -0.009(3)
B1 0.017(3) 0.016(3) 0.017(3) -0.003(2) -0.003(2) -0.006(2)
Sb2 0.01823(18) 0.01860(18) 0.01518(17) -0.00248(13) -0.00257(13) -0.00541(14)
F16 0.0254(18) 0.038(2) 0.0233(17) -0.0003(15) -0.0050(14) -0.0153(16)
F17 0.033(2) 0.037(2) 0.038(2) -0.0026(17) 0.0044(16) -0.0231(17)
F18 0.049(2) 0.033(2) 0.0232(18) 0.0003(15) 0.0098(16) -0.0208(18)
F19 0.058(3) 0.040(2) 0.0158(17) 0.0033(15) -0.0080(17) -0.022(2)
F20 0.036(2) 0.035(2) 0.0235(18) 0.0018(15) -0.0078(15) -0.0207(17)
F21 0.0180(16) 0.0253(17) 0.0253(17) -0.0063(14) -0.0031(13) -0.0082(13)
F22 0.0274(18) 0.0288(19) 0.037(2) -0.0144(16) 0.0005(15) -0.0152(15)
F23 0.035(2) 0.0225(18) 0.045(2) -0.0149(16) 0.0061(17) -0.0124(16)
F24 0.0212(17) 0.0214(17) 0.037(2) -0.0051(15) 0.0008(14) -0.0043(14)
F25 0.0165(16) 0.0264(17) 0.0266(17) -0.0040(14) -0.0021(13) -0.0100(13)
F26 0.0311(19) 0.0174(16) 0.034(2) -0.0011(14) 0.0055(15) -0.0093(15)
F27 0.033(2) 0.0185(18) 0.048(2) -0.0061(16) 0.0025(18) 0.0013(15)
F28 0.0212(19) 0.037(2) 0.057(3) -0.0107(19) 0.0114(18) -0.0014(17)
F29 0.0260(19) 0.038(2) 0.038(2) -0.0037(17) 0.0075(16) -0.0139(17)
F30 0.0259(18) 0.0211(17) 0.0241(17) -0.0010(13) 0.0005(14) -0.0091(14)
O2 0.0191(19) 0.0177(19) 0.0173(18) -0.0020(15) -0.0038(15) -0.0046(15)
C41 0.022(3) 0.015(3) 0.018(3) -0.003(2) 0.000(2) -0.004(2)
C42 0.017(3) 0.022(3) 0.023(3) 0.000(2) 0.003(2) -0.008(2)
C43 0.021(3) 0.029(3) 0.027(3) -0.004(2) 0.002(2) -0.012(2)
C44 0.027(3) 0.021(3) 0.033(3) -0.001(2) -0.003(2) -0.009(2)
C45 0.016(3) 0.027(3) 0.030(3) -0.003(2) -0.004(2) -0.005(2)
C46 0.019(3) 0.024(3) 0.021(3) 0.000(2) -0.002(2) -0.005(2)
C47 0.032(4) 0.018(3) 0.060(5) -0.003(3) -0.005(3) -0.005(3)
C49 0.021(3) 0.014(2) 0.020(3) -0.005(2) -0.001(2) -0.005(2)
C50 0.020(3) 0.020(3) 0.018(3) -0.003(2) -0.001(2) -0.003(2)
C51 0.024(3) 0.023(3) 0.027(3) -0.005(2) 0.005(2) -0.010(2)
C52 0.035(3) 0.015(3) 0.022(3) 0.000(2) 0.005(2) -0.007(2)
C53 0.030(3) 0.024(3) 0.016(3) -0.005(2) -0.001(2) -0.007(2)
C54 0.027(3) 0.022(3) 0.023(3) -0.003(2) 0.000(2) -0.011(2)
C55 0.016(2) 0.021(3) 0.014(2) -0.001(2) -0.0003(19) -0.011(2)
C56 0.018(3) 0.022(3) 0.017(2) -0.003(2) -0.001(2) -0.009(2)
C57 0.022(3) 0.025(3) 0.016(2) -0.003(2) 0.001(2) -0.014(2)
C58 0.026(3) 0.019(3) 0.021(3) -0.003(2) 0.006(2) -0.009(2)
C59 0.020(3) 0.020(3) 0.023(3) -0.001(2) 0.000(2) -0.005(2)
C60 0.019(3) 0.022(3) 0.015(2) -0.001(2) 0.000(2) -0.011(2)
C62 0.018(3) 0.019(3) 0.020(3) -0.005(2) -0.004(2) -0.007(2)
C63 0.019(3) 0.020(3) 0.020(3) -0.003(2) -0.004(2) -0.007(2)
C64 0.032(3) 0.025(3) 0.023(3) -0.006(2) -0.004(2) -0.003(3)
C65 0.016(3) 0.026(3) 0.036(3) -0.011(3) -0.002(2) 0.001(2)
C66 0.020(3) 0.034(3) 0.025(3) -0.006(2) 0.004(2) -0.015(3)
C67 0.022(3) 0.017(3) 0.018(3) -0.001(2) -0.004(2) -0.008(2)
C68 0.025(3) 0.020(3) 0.018(3) -0.006(2) -0.003(2) -0.005(2)
C69 0.021(3) 0.027(3) 0.026(3) -0.006(2) -0.006(2) -0.007(2)
C70 0.027(3) 0.032(3) 0.029(3) -0.009(3) 0.001(2) -0.014(3)
C71 0.028(3) 0.041(4) 0.026(3) -0.019(3) -0.003(2) -0.010(3)
C72 0.040(4) 0.058(5) 0.023(3) -0.003(3) -0.013(3) -0.023(4)
C73 0.035(4) 0.045(4) 0.028(3) 0.004(3) -0.013(3) -0.022(3)
C74 0.033(4) 0.069(5) 0.036(4) -0.023(4) -0.005(3) -0.022(4)
C75 0.022(3) 0.025(3) 0.018(3) -0.006(2) -0.005(2) -0.007(2)
C76 0.032(3) 0.021(3) 0.023(3) -0.003(2) 0.003(2) -0.009(2)
C77 0.032(3) 0.024(3) 0.029(3) -0.004(2) 0.007(3) -0.013(3)
C78 0.020(3) 0.029(3) 0.025(3) -0.007(2) -0.003(2) -0.007(2)
C79 0.024(3) 0.023(3) 0.033(3) -0.010(3) 0.002(2) -0.004(2)
C80 0.025(3) 0.021(3) 0.026(3) -0.002(2) 0.000(2) -0.010(2)
C81 0.029(3) 0.037(4) 0.044(4) -0.018(3) 0.008(3) -0.010(3)
B48 0.015(3) 0.020(3) 0.017(3) -0.001(2) -0.004(2) -0.008(2)

loop_
_atom_type_symbol
_atom_type_description
_atom_type_scat_dispersion_real
_atom_type_scat_dispersion_imag
_atom_type_scat_source
C C 0.0033 0.0016 'International Tables Vol C Tables 4.2.6.8 and 6.1.1.4'
H H 0.0000 0.0000 'International Tables Vol C Tables 4.2.6.8 and 6.1.1.4'
B B 0.0013 0.0007 'International Tables Vol C Tables 4.2.6.8 and 6.1.1.4'
F F 0.0171 0.0103 'International Tables Vol C Tables 4.2.6.8 and 6.1.1.4'
O O 0.0106 0.0060 'International Tables Vol C Tables 4.2.6.8 and 6.1.1.4'
Sb Sb -0.5866 1.5461 'International Tables Vol C Tables 4.2.6.8 and 6.1.1.4'

loop_
_geom_angle_atom_site_label_1
_geom_angle_atom_site_label_2
_geom_angle_atom_site_label_3
_geom_angle
_geom_angle_site_symmetry_1
_geom_angle_site_symmetry_3
_geom_angle_publ_flag
O1 Sb1 C19 101.5(2) . . ?
O1 Sb1 C27 115.26(18) . . ?
O1 Sb1 C34 108.00(19) . . ?
C19 Sb1 C27 110.2(2) . . ?
C19 Sb1 C34 109.2(2) . . ?
C27 Sb1 C34 112.1(2) . . ?
B1 O1 Sb1 132.7(3) . . ?
C2 C1 C6 113.3(5) . . ?
C2 C1 B1 120.1(5) . . ?
C6 C1 B1 126.5(5) . . ?
F1 C2 C1 119.4(5) . . ?
F1 C2 C3 116.2(5) . . ?
C3 C2 C1 124.4(5) . . ?
F2 C3 C2 121.8(5) . . ?
F2 C3 C4 118.5(5) . . ?
C4 C3 C2 119.7(5) . . ?
F3 C4 C3 121.1(5) . . ?
F3 C4 C5 119.8(5) . . ?
C3 C4 C5 119.1(5) . . ?
F4 C5 C4 120.2(5) . . ?
F4 C5 C6 120.5(5) . . ?
C4 C5 C6 119.3(5) . . ?
F5 C6 C1 121.1(5) . . ?
F5 C6 C5 114.8(5) . . ?
C5 C6 C1 124.1(5) . . ?
C8 C7 C12 112.5(5) . . ?
C8 C7 B1 123.1(5) . . ?
C12 C7 B1 123.6(5) . . ?
F6 C8 C7 120.0(5) . . ?
F6 C8 C9 114.9(5) . . ?
C7 C8 C9 125.1(5) . . ?
F7 C9 C8 120.7(5) . . ?
F7 C9 C10 119.8(5) . . ?
C10 C9 C8 119.4(5) . . ?
F8 C10 C9 120.8(5) . . ?
F8 C10 C11 120.4(5) . . ?
C9 C10 C11 118.9(5) . . ?
F9 C11 C10 120.6(5) . . ?
F9 C11 C12 120.9(5) . . ?
C10 C11 C12 118.5(5) . . ?
F10 C12 C7 120.1(5) . . ?
F10 C12 C11 114.4(5) . . ?
C11 C12 C7 125.5(5) . . ?
C14 C13 C18 113.4(5) . . ?
C14 C13 B1 119.5(5) . . ?
C18 C13 B1 127.1(5) . . ?
F11 C14 C13 119.7(5) . . ?
F11 C14 C15 115.3(5) . . ?
C15 C14 C13 125.0(5) . . ?
F12 C15 C14 120.7(5) . . ?
F12 C15 C16 120.6(5) . . ?
C16 C15 C14 118.8(5) . . ?
F13 C16 C15 120.7(6) . . ?
F13 C16 C17 119.6(6) . . ?
C15 C16 C17 119.7(5) . . ?
F14 C17 C16 119.8(5) . . ?
F14 C17 C18 121.1(5) . . ?
C16 C17 C18 119.1(5) . . ?
F15 C18 C13 121.2(5) . . ?
F15 C18 C17 114.7(5) . . ?
C17 C18 C13 124.1(5) . . ?
C20 C19 Sb1 117.1(5) . . ?
C25 C19 Sb1 121.1(4) . . ?
C25 C19 C20 121.7(6) . . ?
C19 C20 C22 117.5(7) . . ?
C20 C22 H22 118.9 . . ?
C23 C22 C20 122.2(7) . . ?
C23 C22 H22 118.9 . . ?
C22 C23 C24 118.4(6) . . ?
C22 C23 C26 120.6(8) . . ?
C24 C23 C26 121.0(8) . . ?
C23 C24 H24 119.2 . . ?
C25 C24 C23 121.5(7) . . ?
C25 C24 H24 119.2 . . ?
C19 C25 C24 118.7(6) . . ?
C19 C25 H25 120.6 . . ?
C24 C25 H25 120.6 . . ?
C23 C26 H26A 109.5 . . ?
C23 C26 H26B 109.5 . . ?
C23 C26 H26C 109.5 . . ?
H26A C26 H26B 109.5 . . ?
H26A C26 H26C 109.5 . . ?
H26B C26 H26C 109.5 . . ?
C28 C27 Sb1 121.7(4) . . ?
C28 C27 C32 120.7(5) . . ?
C32 C27 Sb1 117.6(4) . . ?
C27 C28 H28 120.4 . . ?
C27 C28 C29 119.2(5) . . ?
C29 C28 H28 120.4 . . ?
C28 C29 H29 119.4 . . ?
C28 C29 C30 121.3(6) . . ?
C30 C29 H29 119.4 . . ?
C29 C30 C31 119.0(5) . . ?
C29 C30 C33 120.1(6) . . ?
C31 C30 C33 120.9(6) . . ?
C30 C31 H31 119.6 . . ?
C32 C31 C30 120.7(6) . . ?
C32 C31 H31 119.6 . . ?
C27 C32 H32 120.5 . . ?
C31 C32 C27 119.0(5) . . ?
C31 C32 H32 120.5 . . ?
C30 C33 H33A 109.5 . . ?
C30 C33 H33B 109.5 . . ?
C30 C33 H33C 109.5 . . ?
H33A C33 H33B 109.5 . . ?
H33A C33 H33C 109.5 . . ?
H33B C33 H33C 109.5 . . ?
C35 C34 Sb1 116.6(4) . . ?
C39 C34 Sb1 122.4(4) . . ?
C39 C34 C35 121.0(5) . . ?
C34 C35 H35 120.5 . . ?
C36 C35 C34 118.9(5) . . ?
C36 C35 H35 120.5 . . ?
C35 C36 H36 119.3 . . ?
C35 C36 C37 121.4(5) . . ?
C37 C36 H36 119.3 . . ?
C36 C37 C40 121.0(5) . . ?
C38 C37 C36 117.9(5) . . ?
C38 C37 C40 121.0(5) . . ?
C37 C38 H38 119.2 . . ?
C39 C38 C37 121.6(6) . . ?
C39 C38 H38 119.2 . . ?
C34 C39 H39 120.4 . . ?
C38 C39 C34 119.2(5) . . ?
C38 C39 H39 120.4 . . ?
C37 C40 H40A 109.5 . . ?
C37 C40 H40B 109.5 . . ?
C37 C40 H40C 109.5 . . ?
H40A C40 H40B 109.5 . . ?
H40A C40 H40C 109.5 . . ?
H40B C40 H40C 109.5 . . ?
O1 B1 C1 109.1(4) . . ?
O1 B1 C7 105.4(4) . . ?
O1 B1 C13 111.5(4) . . ?
C1 B1 C7 113.0(4) . . ?
C1 B1 C13 104.4(4) . . ?
C7 B1 C13 113.6(4) . . ?
O2 Sb2 C41 115.94(19) . . ?
O2 Sb2 C68 100.1(2) . . ?
O2 Sb2 C75 108.68(19) . . ?
C68 Sb2 C41 110.0(2) . . ?
C68 Sb2 C75 109.5(2) . . ?
C75 Sb2 C41 111.9(2) . . ?
B48 O2 Sb2 130.4(3) . . ?
C42 C41 Sb2 122.2(4) . . ?
C42 C41 C46 121.4(5) . . ?
C46 C41 Sb2 116.3(4) . . ?
C41 C42 H42 120.3 . . ?
C41 C42 C43 119.5(5) . . ?
C43 C42 H42 120.3 . . ?
C42 C43 H43 119.8 . . ?
C42 C43 C44 120.4(6) . . ?
C44 C43 H43 119.8 . . ?
C43 C44 C47 120.0(6) . . ?
C45 C44 C43 119.0(6) . . ?
C45 C44 C47 120.9(6) . . ?
C44 C45 H45 119.0 . . ?
C44 C45 C46 122.0(5) . . ?
C46 C45 H45 119.0 . . ?
C45 C46 C41 117.8(5) . . ?
C44 C47 H47A 109.5 . . ?
C44 C47 H47B 109.5 . . ?
C44 C47 H47C 109.5 . . ?
H47A C47 H47B 109.5 . . ?
H47A C47 H47C 109.5 . . ?
H47B C47 H47C 109.5 . . ?
C50 C49 C54 113.2(5) . . ?
C50 C49 B48 127.9(5) . . ?
C54 C49 B48 118.7(5) . . ?
F16 C50 C49 121.6(5) . . ?
F16 C50 C51 114.5(5) . . ?
C49 C50 C51 123.9(5) . . ?
F17 C51 C50 120.6(5) . . ?
F17 C51 C52 119.6(5) . . ?
C52 C51 C50 119.7(6) . . ?
F18 C52 C51 120.5(6) . . ?
F18 C52 C53 120.6(6) . . ?
C53 C52 C51 118.9(5) . . ?
F19 C53 C52 119.6(5) . . ?
F19 C53 C54 121.0(6) . . ?
C52 C53 C54 119.4(6) . . ?
F20 C54 C49 118.8(5) . . ?
F20 C54 C53 116.4(5) . . ?
C53 C54 C49 124.8(6) . . ?
C56 C55 C60 113.5(5) . . ?
C56 C55 B48 128.4(5) . . ?
C60 C55 B48 118.0(5) . . ?
F21 C56 C55 120.4(5) . . ?
F21 C56 C57 115.7(5) . . ?
C57 C56 C55 123.9(5) . . ?
F22 C57 C56 120.6(5) . . ?
F22 C57 C58 119.5(5) . . ?
C58 C57 C56 119.9(5) . . ?
F23 C58 C57 120.3(5) . . ?
F23 C58 C59 120.8(5) . . ?
C59 C58 C57 118.9(5) . . ?
F24 C59 C58 119.6(5) . . ?
F24 C59 C60 121.0(5) . . ?
C58 C59 C60 119.4(5) . . ?
F25 C60 C55 120.2(5) . . ?
F25 C60 C59 115.5(5) . . ?
C59 C60 C55 124.3(5) . . ?
C63 C62 C67 113.6(5) . . ?
C63 C62 B48 124.0(5) . . ?
C67 C62 B48 121.7(5) . . ?
F26 C63 C62 121.5(5) . . ?
F26 C63 C64 113.6(5) . . ?
C62 C63 C64 124.9(6) . . ?
F27 C64 C63 122.0(6) . . ?
F27 C64 C65 119.2(6) . . ?
C63 C64 C65 118.8(6) . . ?
F28 C65 C64 120.8(6) . . ?
F28 C65 C66 120.1(6) . . ?
C66 C65 C64 119.1(5) . . ?
F29 C66 C65 120.2(5) . . ?
F29 C66 C67 121.1(5) . . ?
C65 C66 C67 118.7(5) . . ?
F30 C67 C62 120.1(5) . . ?
F30 C67 C66 115.1(5) . . ?
C62 C67 C66 124.8(5) . . ?
C69 C68 Sb2 119.8(4) . . ?
C69 C68 C73 121.2(6) . . ?
C73 C68 Sb2 119.0(5) . . ?
C68 C69 H69 120.5 . . ?
C68 C69 C70 118.9(6) . . ?
C70 C69 H69 120.5 . . ?
C69 C70 H70 119.4 . . ?
C69 C70 C71 121.3(6) . . ?
C71 C70 H70 119.4 . . ?
C70 C71 C74 121.2(6) . . ?
C72 C71 C70 118.4(6) . . ?
C72 C71 C74 120.4(6) . . ?
C71 C72 H72 119.5 . . ?
C71 C72 C73 121.0(6) . . ?
C73 C72 H72 119.5 . . ?
C68 C73 C72 119.2(6) . . ?
C68 C73 H73 120.4 . . ?
C72 C73 H73 120.4 . . ?
C71 C74 H74A 109.5 . . ?
C71 C74 H74B 109.5 . . ?
C71 C74 H74C 109.5 . . ?
H74A C74 H74B 109.5 . . ?
H74A C74 H74C 109.5 . . ?
H74B C74 H74C 109.5 . . ?
C76 C75 Sb2 121.8(4) . . ?
C76 C75 C80 120.4(5) . . ?
C80 C75 Sb2 117.8(4) . . ?
C75 C76 H76 120.2 . . ?
C75 C76 C77 119.5(6) . . ?
C77 C76 H76 120.2 . . ?
C76 C77 H77 119.4 . . ?
C78 C77 C76 121.2(6) . . ?
C78 C77 H77 119.4 . . ?
C77 C78 C79 118.5(6) . . ?
C77 C78 C81 120.9(6) . . ?
C79 C78 C81 120.7(6) . . ?
C78 C79 H79 119.2 . . ?
C78 C79 C80 121.6(6) . . ?
C80 C79 H79 119.2 . . ?
C75 C80 H80 120.6 . . ?
C79 C80 C75 118.8(6) . . ?
C79 C80 H80 120.6 . . ?
C78 C81 H81A 109.5 . . ?
C78 C81 H81B 109.5 . . ?
C78 C81 H81C 109.5 . . ?
H81A C81 H81B 109.5 . . ?
H81A C81 H81C 109.5 . . ?
H81B C81 H81C 109.5 . . ?
O2 B48 C49 108.8(4) . . ?
O2 B48 C55 110.8(4) . . ?
O2 B48 C62 104.7(4) . . ?
C49 B48 C55 104.6(4) . . ?
C49 B48 C62 111.7(4) . . ?
C55 B48 C62 116.2(4) . . ?

loop_
_geom_bond_atom_site_label_1
_geom_bond_atom_site_label_2
_geom_bond_distance
_geom_bond_site_symmetry_2
_geom_bond_publ_flag
Sb1 O1 1.887(4) . ?
Sb1 C19 2.090(6) . ?
Sb1 C27 2.093(5) . ?
Sb1 C34 2.106(5) . ?
F1 C2 1.345(7) . ?
F2 C3 1.341(7) . ?
F3 C4 1.349(6) . ?
F4 C5 1.343(7) . ?
F5 C6 1.352(6) . ?
F6 C8 1.365(6) . ?
F7 C9 1.349(7) . ?
F8 C10 1.346(6) . ?
F9 C11 1.326(6) . ?
F10 C12 1.366(6) . ?
F11 C14 1.355(6) . ?
F12 C15 1.345(7) . ?
F13 C16 1.347(6) . ?
F14 C17 1.343(6) . ?
F15 C18 1.356(6) . ?
O1 B1 1.483(7) . ?
C1 C2 1.390(8) . ?
C1 C6 1.394(8) . ?
C1 B1 1.635(8) . ?
C2 C3 1.378(8) . ?
C3 C4 1.370(9) . ?
C4 C5 1.381(9) . ?
C5 C6 1.384(8) . ?
C7 C8 1.378(8) . ?
C7 C12 1.386(7) . ?
C7 B1 1.660(8) . ?
C8 C9 1.380(8) . ?
C9 C10 1.379(8) . ?
C10 C11 1.380(8) . ?
C11 C12 1.386(7) . ?
C13 C14 1.383(8) . ?
C13 C18 1.394(8) . ?
C13 B1 1.673(8) . ?
C14 C15 1.383(8) . ?
C15 C16 1.371(9) . ?
C16 C17 1.382(9) . ?
C17 C18 1.384(8) . ?
C19 C20 1.398(9) . ?
C19 C25 1.379(8) . ?
C20 C22 1.402(10) . ?
C22 H22 0.9500 . ?
C22 C23 1.369(12) . ?
C23 C24 1.396(11) . ?
C23 C26 1.500(10) . ?
C24 H24 0.9500 . ?
C24 C25 1.385(9) . ?
C25 H25 0.9500 . ?
C26 H26A 0.9800 . ?
C26 H26B 0.9800 . ?
C26 H26C 0.9800 . ?
C27 C28 1.383(8) . ?
C27 C32 1.402(8) . ?
C28 H28 0.9500 . ?
C28 C29 1.384(8) . ?
C29 H29 0.9500 . ?
C29 C30 1.387(9) . ?
C30 C31 1.391(9) . ?
C30 C33 1.521(9) . ?
C31 H31 0.9500 . ?
C31 C32 1.386(8) . ?
C32 H32 0.9500 . ?
C33 H33A 0.9800 . ?
C33 H33B 0.9800 . ?
C33 H33C 0.9800 . ?
C34 C35 1.391(8) . ?
C34 C39 1.386(8) . ?
C35 H35 0.9500 . ?
C35 C36 1.386(8) . ?
C36 H36 0.9500 . ?
C36 C37 1.398(8) . ?
C37 C38 1.396(8) . ?
C37 C40 1.506(8) . ?
C38 H38 0.9500 . ?
C38 C39 1.381(9) . ?
C39 H39 0.9500 . ?
C40 H40A 0.9800 . ?
C40 H40B 0.9800 . ?
C40 H40C 0.9800 . ?
Sb2 O2 1.885(4) . ?
Sb2 C41 2.099(5) . ?
Sb2 C68 2.089(6) . ?
Sb2 C75 2.096(6) . ?
F16 C50 1.351(6) . ?
F17 C51 1.350(7) . ?
F18 C52 1.344(7) . ?
F19 C53 1.347(7) . ?
F20 C54 1.358(7) . ?
F21 C56 1.357(6) . ?
F22 C57 1.349(6) . ?
F23 C58 1.336(7) . ?
F24 C59 1.348(7) . ?
F25 C60 1.352(6) . ?
F26 C63 1.356(7) . ?
F27 C64 1.329(7) . ?
F28 C65 1.343(7) . ?
F29 C66 1.334(7) . ?
F30 C67 1.357(6) . ?
O2 B48 1.498(7) . ?
C41 C42 1.385(8) . ?
C41 C46 1.405(8) . ?
C42 H42 0.9500 . ?
C42 C43 1.392(8) . ?
C43 H43 0.9500 . ?
C43 C44 1.396(9) . ?
C44 C45 1.387(9) . ?
C44 C47 1.509(9) . ?
C45 H45 0.9500 . ?
C45 C46 1.390(9) . ?
C47 H47A 0.9800 . ?
C47 H47B 0.9800 . ?
C47 H47C 0.9800 . ?
C49 C50 1.382(8) . ?
C49 C54 1.394(8) . ?
C49 B48 1.651(8) . ?
C50 C51 1.393(8) . ?
C51 C52 1.378(9) . ?
C52 C53 1.371(9) . ?
C53 C54 1.379(8) . ?
C55 C56 1.387(7) . ?
C55 C60 1.400(8) . ?
C55 B48 1.652(8) . ?
C56 C57 1.382(8) . ?
C57 C58 1.380(8) . ?
C58 C59 1.376(8) . ?
C59 C60 1.379(8) . ?
C62 C63 1.380(8) . ?
C62 C67 1.381(8) . ?
C62 B48 1.660(8) . ?
C63 C64 1.381(8) . ?
C64 C65 1.393(9) . ?
C65 C66 1.383(9) . ?
C66 C67 1.392(8) . ?
C68 C69 1.375(9) . ?
C68 C73 1.381(8) . ?
C69 H69 0.9500 . ?
C69 C70 1.392(8) . ?
C70 H70 0.9500 . ?
C70 C71 1.393(9) . ?
C71 C72 1.383(10) . ?
C71 C74 1.508(9) . ?
C72 H72 0.9500 . ?
C72 C73 1.393(9) . ?
C73 H73 0.9500 . ?
C74 H74A 0.9800 . ?
C74 H74B 0.9800 . ?
C74 H74C 0.9800 . ?
C75 C76 1.389(8) . ?
C75 C80 1.401(8) . ?
C76 H76 0.9500 . ?
C76 C77 1.393(9) . ?
C77 H77 0.9500 . ?
C77 C78 1.386(9) . ?
C78 C79 1.392(9) . ?
C78 C81 1.505(8) . ?
C79 H79 0.9500 . ?
C79 C80 1.394(8) . ?
C80 H80 0.9500 . ?
C81 H81A 0.9800 . ?
C81 H81B 0.9800 . ?
C81 H81C 0.9800 . ?

loop_
_geom_torsion_atom_site_label_1
_geom_torsion_atom_site_label_2
_geom_torsion_atom_site_label_3
_geom_torsion_atom_site_label_4
_geom_torsion
_geom_torsion_site_symmetry_1
_geom_torsion_site_symmetry_2
_geom_torsion_site_symmetry_3
_geom_torsion_site_symmetry_4
_geom_torsion_publ_flag
Sb1 O1 B1 C1 165.9(3) . . . . ?
Sb1 O1 B1 C7 -72.6(5) . . . . ?
Sb1 O1 B1 C13 51.1(6) . . . . ?
Sb1 C19 C20 C22 176.7(6) . . . . ?
Sb1 C19 C25 C24 -177.3(4) . . . . ?
Sb1 C27 C28 C29 -179.8(4) . . . . ?
Sb1 C27 C32 C31 178.4(5) . . . . ?
Sb1 C34 C35 C36 177.0(4) . . . . ?
Sb1 C34 C39 C38 -177.5(5) . . . . ?
F1 C2 C3 F2 0.1(8) . . . . ?
F1 C2 C3 C4 -179.5(5) . . . . ?
F2 C3 C4 F3 3.4(9) . . . . ?
F2 C3 C4 C5 -178.4(5) . . . . ?
F3 C4 C5 F4 -3.2(8) . . . . ?
F3 C4 C5 C6 177.2(5) . . . . ?
F4 C5 C6 F5 1.0(8) . . . . ?
F4 C5 C6 C1 -179.3(5) . . . . ?
F6 C8 C9 F7 3.1(8) . . . . ?
F6 C8 C9 C10 -175.2(5) . . . . ?
F7 C9 C10 F8 0.6(9) . . . . ?
F7 C9 C10 C11 -178.5(5) . . . . ?
F8 C10 C11 F9 1.2(9) . . . . ?
F8 C10 C11 C12 179.8(5) . . . . ?
F9 C11 C12 F10 -2.6(8) . . . . ?
F9 C11 C12 C7 179.2(5) . . . . ?
F11 C14 C15 F12 -0.6(8) . . . . ?
F11 C14 C15 C16 179.3(5) . . . . ?
F12 C15 C16 F13 -1.3(9) . . . . ?
F12 C15 C16 C17 179.0(5) . . . . ?
F13 C16 C17 F14 -0.6(9) . . . . ?
F13 C16 C17 C18 -178.7(5) . . . . ?
F14 C17 C18 F15 2.6(8) . . . . ?
F14 C17 C18 C13 -177.4(5) . . . . ?
C1 C2 C3 F2 179.1(5) . . . . ?
C1 C2 C3 C4 -0.5(9) . . . . ?
C2 C1 C6 F5 -180.0(5) . . . . ?
C2 C1 C6 C5 0.4(8) . . . . ?
C2 C1 B1 O1 172.6(5) . . . . ?
C2 C1 B1 C7 55.7(7) . . . . ?
C2 C1 B1 C13 -68.1(6) . . . . ?
C2 C3 C4 F3 -177.0(5) . . . . ?
C2 C3 C4 C5 1.2(9) . . . . ?
C3 C4 C5 F4 178.5(5) . . . . ?
C3 C4 C5 C6 -1.1(9) . . . . ?
C4 C5 C6 F5 -179.3(5) . . . . ?
C4 C5 C6 C1 0.3(9) . . . . ?
C6 C1 C2 F1 178.7(5) . . . . ?
C6 C1 C2 C3 -0.3(8) . . . . ?
C6 C1 B1 O1 -11.0(7) . . . . ?
C6 C1 B1 C7 -127.9(6) . . . . ?
C6 C1 B1 C13 108.3(6) . . . . ?
C7 C8 C9 F7 -179.4(5) . . . . ?
C7 C8 C9 C10 2.3(9) . . . . ?
C8 C7 C12 F10 -176.9(5) . . . . ?
C8 C7 C12 C11 1.2(8) . . . . ?
C8 C7 B1 O1 80.4(6) . . . . ?
C8 C7 B1 C1 -160.6(5) . . . . ?
C8 C7 B1 C13 -41.9(7) . . . . ?
C8 C9 C10 F8 178.9(5) . . . . ?
C8 C9 C10 C11 -0.2(9) . . . . ?
C9 C10 C11 F9 -179.7(5) . . . . ?
C9 C10 C11 C12 -1.1(8) . . . . ?
C10 C11 C12 F10 178.8(5) . . . . ?
C10 C11 C12 C7 0.5(9) . . . . ?
C12 C7 C8 F6 174.7(5) . . . . ?
C12 C7 C8 C9 -2.6(8) . . . . ?
C12 C7 B1 O1 -88.2(6) . . . . ?
C12 C7 B1 C1 30.8(7) . . . . ?
C12 C7 B1 C13 149.4(5) . . . . ?
C13 C14 C15 F12 179.1(5) . . . . ?
C13 C14 C15 C16 -1.0(9) . . . . ?
C14 C13 C18 F15 177.6(5) . . . . ?
C14 C13 C18 C17 -2.4(8) . . . . ?
C14 C13 B1 O1 41.1(7) . . . . ?
C14 C13 B1 C1 -76.5(6) . . . . ?
C14 C13 B1 C7 160.0(5) . . . . ?
C14 C15 C16 F13 178.8(5) . . . . ?
C14 C15 C16 C17 -0.9(9) . . . . ?
C15 C16 C17 F14 179.2(5) . . . . ?
C15 C16 C17 C18 1.0(9) . . . . ?
C16 C17 C18 F15 -179.2(5) . . . . ?
C16 C17 C18 C13 0.8(9) . . . . ?
C18 C13 C14 F11 -177.8(5) . . . . ?
C18 C13 C14 C15 2.5(8) . . . . ?
C18 C13 B1 O1 -142.2(5) . . . . ?
C18 C13 B1 C1 100.1(6) . . . . ?
C18 C13 B1 C7 -23.3(7) . . . . ?
C19 Sb1 O1 B1 -172.2(4) . . . . ?
C19 C20 C22 C23 0.8(12) . . . . ?
C20 C19 C25 C24 0.2(9) . . . . ?
C20 C22 C23 C24 -0.2(12) . . . . ?
C20 C22 C23 C26 179.9(8) . . . . ?
C22 C23 C24 C25 -0.5(11) . . . . ?
C23 C24 C25 C19 0.5(9) . . . . ?
C25 C19 C20 C22 -0.8(10) . . . . ?
C26 C23 C24 C25 179.4(7) . . . . ?
C27 Sb1 O1 B1 -53.1(5) . . . . ?
C27 C28 C29 C30 0.6(9) . . . . ?
C28 C27 C32 C31 -1.9(9) . . . . ?
C28 C29 C30 C31 -0.3(10) . . . . ?
C28 C29 C30 C33 179.0(7) . . . . ?
C29 C30 C31 C32 -1.1(10) . . . . ?
C30 C31 C32 C27 2.2(10) . . . . ?
C32 C27 C28 C29 0.5(9) . . . . ?
C33 C30 C31 C32 179.6(7) . . . . ?
C34 Sb1 O1 B1 73.1(5) . . . . ?
C34 C35 C36 C37 0.4(9) . . . . ?
C35 C34 C39 C38 -0.2(10) . . . . ?
C35 C36 C37 C38 0.2(9) . . . . ?
C35 C36 C37 C40 -177.7(6) . . . . ?
C36 C37 C38 C39 -0.9(10) . . . . ?
C37 C38 C39 C34 0.8(10) . . . . ?
C39 C34 C35 C36 -0.5(9) . . . . ?
C40 C37 C38 C39 177.1(6) . . . . ?
B1 C1 C2 F1 -4.5(8) . . . . ?
B1 C1 C2 C3 176.6(5) . . . . ?
B1 C1 C6 F5 3.4(8) . . . . ?
B1 C1 C6 C5 -176.3(5) . . . . ?
B1 C7 C8 F6 4.9(8) . . . . ?
B1 C7 C8 C9 -172.4(5) . . . . ?
B1 C7 C12 F10 -7.2(8) . . . . ?
B1 C7 C12 C11 170.9(5) . . . . ?
B1 C13 C14 F11 -0.7(7) . . . . ?
B1 C13 C14 C15 179.6(5) . . . . ?
B1 C13 C18 F15 0.8(8) . . . . ?
B1 C13 C18 C17 -179.2(5) . . . . ?
Sb2 O2 B48 C49 161.7(3) . . . . ?
Sb2 O2 B48 C55 47.3(6) . . . . ?
Sb2 O2 B48 C62 -78.7(5) . . . . ?
Sb2 C41 C42 C43 -175.6(4) . . . . ?
Sb2 C41 C46 C45 176.4(4) . . . . ?
Sb2 C68 C69 C70 -179.3(4) . . . . ?
Sb2 C68 C73 C72 -179.8(6) . . . . ?
Sb2 C75 C76 C77 -179.0(5) . . . . ?
Sb2 C75 C80 C79 178.5(5) . . . . ?
F16 C50 C51 F17 0.0(8) . . . . ?
F16 C50 C51 C52 -179.4(5) . . . . ?
F17 C51 C52 F18 -1.3(9) . . . . ?
F17 C51 C52 C53 -179.8(5) . . . . ?
F18 C52 C53 F19 2.1(9) . . . . ?
F18 C52 C53 C54 -179.1(5) . . . . ?
F19 C53 C54 F20 -0.3(8) . . . . ?
F19 C53 C54 C49 179.1(5) . . . . ?
F21 C56 C57 F22 2.9(7) . . . . ?
F21 C56 C57 C58 -177.9(5) . . . . ?
F22 C57 C58 F23 -1.9(8) . . . . ?
F22 C57 C58 C59 179.3(5) . . . . ?
F23 C58 C59 F24 -0.1(8) . . . . ?
F23 C58 C59 C60 -179.3(5) . . . . ?
F24 C59 C60 F25 0.9(8) . . . . ?
F24 C59 C60 C55 179.4(5) . . . . ?
F26 C63 C64 F27 -2.8(8) . . . . ?
F26 C63 C64 C65 178.8(5) . . . . ?
F27 C64 C65 F28 1.0(9) . . . . ?
F27 C64 C65 C66 -179.2(6) . . . . ?
F28 C65 C66 F29 2.5(9) . . . . ?
F28 C65 C66 C67 179.3(5) . . . . ?
F29 C66 C67 F30 0.8(8) . . . . ?
F29 C66 C67 C62 178.3(5) . . . . ?
C41 Sb2 O2 B48 -48.4(5) . . . . ?
C41 C42 C43 C44 -0.2(9) . . . . ?
C42 C41 C46 C45 -0.8(8) . . . . ?
C42 C43 C44 C45 -1.5(9) . . . . ?
C42 C43 C44 C47 177.4(6) . . . . ?
C43 C44 C45 C46 2.1(9) . . . . ?
C44 C45 C46 C41 -1.0(9) . . . . ?
C46 C41 C42 C43 1.4(9) . . . . ?
C47 C44 C45 C46 -176.7(6) . . . . ?
C49 C50 C51 F17 -178.8(5) . . . . ?
C49 C50 C51 C52 1.8(9) . . . . ?
C50 C49 C54 F20 -179.7(5) . . . . ?
C50 C49 C54 C53 1.0(9) . . . . ?
C50 C49 B48 O2 -10.2(8) . . . . ?
C50 C49 B48 C55 108.3(6) . . . . ?
C50 C49 B48 C62 -125.2(6) . . . . ?
C50 C51 C52 F18 178.1(5) . . . . ?
C50 C51 C52 C53 -0.4(9) . . . . ?
C51 C52 C53 F19 -179.4(5) . . . . ?
C51 C52 C53 C54 -0.6(9) . . . . ?
C52 C53 C54 F20 -179.1(5) . . . . ?
C52 C53 C54 C49 0.3(9) . . . . ?
C54 C49 C50 F16 179.3(5) . . . . ?
C54 C49 C50 C51 -2.0(8) . . . . ?
C54 C49 B48 O2 173.5(5) . . . . ?
C54 C49 B48 C55 -68.0(6) . . . . ?
C54 C49 B48 C62 58.5(6) . . . . ?
C55 C56 C57 F22 -176.7(5) . . . . ?
C55 C56 C57 C58 2.5(8) . . . . ?
C56 C55 C60 F25 -178.1(5) . . . . ?
C56 C55 C60 C59 3.6(8) . . . . ?
C56 C55 B48 O2 -138.7(5) . . . . ?
C56 C55 B48 C49 104.2(6) . . . . ?
C56 C55 B48 C62 -19.4(8) . . . . ?
C56 C57 C58 F23 178.8(5) . . . . ?
C56 C57 C58 C59 0.0(8) . . . . ?
C57 C58 C59 F24 178.7(5) . . . . ?
C57 C58 C59 C60 -0.6(8) . . . . ?
C58 C59 C60 F25 -179.8(5) . . . . ?
C58 C59 C60 C55 -1.4(9) . . . . ?
C60 C55 C56 F21 176.3(5) . . . . ?
C60 C55 C56 C57 -4.1(8) . . . . ?
C60 C55 B48 O2 44.5(6) . . . . ?
C60 C55 B48 C49 -72.5(6) . . . . ?
C60 C55 B48 C62 163.8(5) . . . . ?
C62 C63 C64 F27 179.4(5) . . . . ?
C62 C63 C64 C65 1.0(9) . . . . ?
C63 C62 C67 F30 176.1(5) . . . . ?
C63 C62 C67 C66 -1.3(8) . . . . ?
C63 C62 B48 O2 -91.1(6) . . . . ?
C63 C62 B48 C49 26.4(7) . . . . ?
C63 C62 B48 C55 146.3(5) . . . . ?
C63 C64 C65 F28 179.5(6) . . . . ?
C63 C64 C65 C66 -0.8(9) . . . . ?
C64 C65 C66 F29 -177.2(6) . . . . ?
C64 C65 C66 C67 -0.4(9) . . . . ?
C65 C66 C67 F30 -176.0(5) . . . . ?
C65 C66 C67 C62 1.5(9) . . . . ?
C67 C62 C63 F26 -177.6(5) . . . . ?
C67 C62 C63 C64 0.0(8) . . . . ?
C67 C62 B48 O2 78.5(6) . . . . ?
C67 C62 B48 C49 -164.0(5) . . . . ?
C67 C62 B48 C55 -44.1(7) . . . . ?
C68 Sb2 O2 B48 -166.6(4) . . . . ?
C68 C69 C70 C71 -0.9(9) . . . . ?
C69 C68 C73 C72 0.6(10) . . . . ?
C69 C70 C71 C72 0.7(10) . . . . ?
C69 C70 C71 C74 180.0(6) . . . . ?
C70 C71 C72 C73 0.2(11) . . . . ?
C71 C72 C73 C68 -0.9(12) . . . . ?
C73 C68 C69 C70 0.3(9) . . . . ?
C74 C71 C72 C73 -179.1(7) . . . . ?
C75 Sb2 O2 B48 78.7(5) . . . . ?
C75 C76 C77 C78 1.1(10) . . . . ?
C76 C75 C80 C79 -1.5(9) . . . . ?
C76 C77 C78 C79 -2.6(10) . . . . ?
C76 C77 C78 C81 178.2(6) . . . . ?
C77 C78 C79 C80 2.1(9) . . . . ?
C78 C79 C80 C75 -0.1(9) . . . . ?
C80 C75 C76 C77 1.0(9) . . . . ?
C81 C78 C79 C80 -178.7(6) . . . . ?
B48 C49 C50 F16 2.8(9) . . . . ?
B48 C49 C50 C51 -178.5(5) . . . . ?
B48 C49 C54 F20 -2.9(8) . . . . ?
B48 C49 C54 C53 177.8(5) . . . . ?
B48 C55 C56 F21 -0.6(8) . . . . ?
B48 C55 C56 C57 179.0(5) . . . . ?
B48 C55 C60 F25 -0.8(7) . . . . ?
B48 C55 C60 C59 -179.2(5) . . . . ?
B48 C62 C63 F26 -7.3(8) . . . . ?
B48 C62 C63 C64 170.4(5) . . . . ?
B48 C62 C67 F30 5.5(8) . . . . ?
B48 C62 C67 C66 -171.9(5) . . . . ?

loop_
_twin_individual_id
_twin_individual_mass_fraction_refined
1 0.8967(15)
2 0.1033(15)
